data_2235671
loop_
_publ_author_name
'Koscielski, Lukasz A.'
'Ibers, James A.'

_publ_section_title
;
 Thallium(I) copper(I) thorium(IV) triselenide, TlCuThSe~3~
;
_journal_coeditor_code WM2644
_journal_issue 7
_journal_name_full 'Acta Crystallographica Section E'
_journal_page_first i52
_journal_page_last i53
_journal_paper_doi 10.1107/S1600536812026669
_journal_volume 68
_journal_year 2012
_chemical_formula_iupac 'Tl Cu Th Se3'
_chemical_formula_sum 'Cu Se3 Th Tl'
_chemical_formula_weight 736.83
_chemical_name_systematic
;
Thallium(I) copper(I) thorium(IV) triselenide
;
_space_group_IT_number 63
_symmetry_cell_setting orthorhombic
_symmetry_space_group_name_Hall '-C 2c 2'
_symmetry_space_group_name_H-M 'C m c m'
_atom_sites_solution_primary direct
_atom_sites_solution_secondary difmap
_audit_creation_method SHELXL-97
_cell_angle_alpha 90.00
_cell_angle_beta 90.00
_cell_angle_gamma 90.00
_cell_formula_units_Z 4
_cell_length_a 4.1678(2)
_cell_length_b 14.2227(7)
_cell_length_c 10.8476(5)
_cell_measurement_reflns_used 1794
_cell_measurement_temperature 100(2)
_cell_measurement_theta_max 28.21
_cell_measurement_theta_min 2.86
_cell_volume 643.02(5)
_computing_cell_refinement '<i>SAINT</i> (Bruker, 2009)'
_computing_data_collection '<i>APEX2</i> (Bruker, 2009)'
_computing_data_reduction '<i>SAINT</i> (Bruker, 2009)'
_computing_molecular_graphics '<i>CrystalMaker</i> (Palmer, 2009)'
_computing_publication_material '<i>SHELXL97</i> (Sheldrick, 2008<i>a</i>)'
_computing_structure_refinement '<i>SHELXL97</i> (Sheldrick, 2008<i>a</i>)'
_computing_structure_solution '<i>SHELXS97</i> (Sheldrick, 2008<i>a</i>)'
_diffrn_ambient_temperature 100(2)
_diffrn_measured_fraction_theta_full 0.971
_diffrn_measured_fraction_theta_max 0.971
_diffrn_measurement_device_type 'Bruker APEXII CCD'
_diffrn_measurement_method '\f and \w scans'
_diffrn_radiation_monochromator graphite
_diffrn_radiation_source 'fine-focus sealed tube'
_diffrn_radiation_type MoK\a
_diffrn_radiation_wavelength 0.71073
_diffrn_reflns_av_R_equivalents 0.0316
_diffrn_reflns_av_sigmaI/netI 0.0130
_diffrn_reflns_limit_h_max 5
_diffrn_reflns_limit_h_min -5
_diffrn_reflns_limit_k_max 18
_diffrn_reflns_limit_k_min -18
_diffrn_reflns_limit_l_max 13
_diffrn_reflns_limit_l_min -14
_diffrn_reflns_number 7476
_diffrn_reflns_theta_full 28.49
_diffrn_reflns_theta_max 28.49
_diffrn_reflns_theta_min 2.86
_exptl_absorpt_coefficient_mu 68.185
_exptl_absorpt_correction_T_max 0.4888
_exptl_absorpt_correction_T_min 0.1011
_exptl_absorpt_correction_type numerical
_exptl_absorpt_process_details '(<i>SADABS</i>; Sheldrick, 2008<i>b</i>)'
_exptl_crystal_colour orange
_exptl_crystal_density_diffrn 7.611
_exptl_crystal_density_method 'not measured'
_exptl_crystal_description 'rectangular plate'
_exptl_crystal_F_000 1208
_exptl_crystal_size_max 0.096
_exptl_crystal_size_mid 0.069
_exptl_crystal_size_min 0.018
_refine_diff_density_max 2.010
_refine_diff_density_min -1.339
_refine_ls_extinction_coef 0.00066(7)
_refine_ls_extinction_expression Fc^*^=kFc[1+0.001xFc^2^\l^3^/sin(2\q)]^-1/4^
_refine_ls_extinction_method '<i>SHELXL97</i> (Sheldrick, 2008<i>a</i>)'
_refine_ls_goodness_of_fit_ref 1.592
_refine_ls_matrix_type full
_refine_ls_number_parameters 24
_refine_ls_number_reflns 474
_refine_ls_number_restraints 0
_refine_ls_restrained_S_all 1.592
_refine_ls_R_factor_all 0.0229
_refine_ls_R_factor_gt 0.0206
_refine_ls_shift/su_max 0.000
_refine_ls_shift/su_mean 0.000
_refine_ls_structure_factor_coef Fsqd
_refine_ls_weighting_details
; calc
[1.00000+0.00000exp(0.00(sin\q/\l)^2^)]/
[\s^2^(Fo^2^)+0.0000+0.0000*P+(0.0193P)^2^+0.0000sin\q/\l]
where P = 1.00000Fo^2^ + 0.00000Fc^2^
;
_refine_ls_weighting_scheme calc
_refine_ls_wR_factor_gt 0.0455
_refine_ls_wR_factor_ref 0.0460
_reflns_number_gt 451
_reflns_number_total 474
_reflns_threshold_expression I>2sigma(I)
_cod_data_source_file wm2644.cif
_cod_data_source_block I
_cod_database_code 2235671
_cod_database_fobs_code 2235671

loop_
_symmetry_equiv_pos_as_xyz
'x, y, z'
'-x, -y, z+1/2'
'-x, y, -z+1/2'
'x, -y, -z'
'x+1/2, y+1/2, z'
'-x+1/2, -y+1/2, z+1/2'
'-x+1/2, y+1/2, -z+1/2'
'x+1/2, -y+1/2, -z'
'-x, -y, -z'
'x, y, -z-1/2'
'x, -y, z-1/2'
'-x, y, z'
'-x+1/2, -y+1/2, -z'
'x+1/2, y+1/2, -z-1/2'
'x+1/2, -y+1/2, z-1/2'
'-x+1/2, y+1/2, z'

loop_
_atom_site_type_symbol
_atom_site_label
_atom_site_fract_x
_atom_site_fract_y
_atom_site_fract_z
_atom_site_U_iso_or_equiv
_atom_site_adp_type
_atom_site_calc_flag
_atom_site_refinement_flags
_atom_site_occupancy
_atom_site_symmetry_multiplicity
Th Th1 0.0000 0.0000 0.0000 0.00558(15) Uani d S 1 4
Tl Tl1 0.0000 0.74746(3) 0.2500 0.01247(16) Uani d S 1 4
Se Se1 0.0000 0.36628(5) 0.06410(7) 0.0067(2) Uani d S 1 2
Se Se2 0.0000 0.06909(8) 0.2500 0.0059(2) Uani d S 1 4
Cu Cu1 0.0000 0.46554(10) 0.2500 0.0085(3) Uani d S 1 4

loop_
_atom_site_aniso_label
_atom_site_aniso_U_11
_atom_site_aniso_U_22
_atom_site_aniso_U_33
_atom_site_aniso_U_12
_atom_site_aniso_U_13
_atom_site_aniso_U_23
Th1 0.0050(2) 0.0078(2) 0.0040(2) 0.000 0.000 -0.00012(14)
Tl1 0.0101(3) 0.0092(3) 0.0181(3) 0.000 0.000 0.000
Se1 0.0062(4) 0.0071(4) 0.0067(4) 0.000 0.000 -0.0002(3)
Se2 0.0069(5) 0.0064(5) 0.0043(5) 0.000 0.000 0.000
Cu1 0.0100(7) 0.0096(7) 0.0060(6) 0.000 0.000 0.000

loop_
_atom_type_symbol
_atom_type_description
_atom_type_scat_dispersion_real
_atom_type_scat_dispersion_imag
_atom_type_scat_source
Cu Cu 0.3201 1.2651 'International Tables Vol C Tables 4.2.6.8 and 6.1.1.4'
Se Se -0.0929 2.2259 'International Tables Vol C Tables 4.2.6.8 and 6.1.1.4'
Tl Tl -2.8358 9.6688 'International Tables Vol C Tables 4.2.6.8 and 6.1.1.4'
Th Th -7.2400 8.8979 'International Tables Vol C Tables 4.2.6.8 and 6.1.1.4'

loop_
_geom_angle_atom_site_label_1
_geom_angle_atom_site_label_2
_geom_angle_atom_site_label_3
_geom_angle_site_symmetry_1
_geom_angle_site_symmetry_3
_geom_angle
Se2 Th1 Se2 9 . 180.0
Se2 Th1 Se1 9 13 89.89(2)
Se2 Th1 Se1 . 13 90.11(2)
Se2 Th1 Se1 9 5_445 90.11(2)
Se2 Th1 Se1 . 5_445 89.89(2)
Se1 Th1 Se1 13 5_445 180.00(4)
Se2 Th1 Se1 9 13_455 89.89(2)
Se2 Th1 Se1 . 13_455 90.11(2)
Se1 Th1 Se1 13 13_455 91.64(2)
Se1 Th1 Se1 5_445 13_455 88.36(2)
Se2 Th1 Se1 9 5_545 90.11(2)
Se2 Th1 Se1 . 5_545 89.89(2)
Se1 Th1 Se1 13 5_545 88.36(2)
Se1 Th1 Se1 5_445 5_545 91.64(2)
Se1 Th1 Se1 13_455 5_545 180.00(4)
Se2 Tl1 Se2 5_455 5 78.80(3)
Se2 Tl1 Se1 5_455 14_556 141.551(14)
Se2 Tl1 Se1 5 14_556 89.713(15)
Se2 Tl1 Se1 5_455 5_455 89.713(15)
Se2 Tl1 Se1 5 5_455 141.551(14)
Se1 Tl1 Se1 14_556 5_455 119.54(3)
Se2 Tl1 Se1 5_455 14_456 89.713(15)
Se2 Tl1 Se1 5 14_456 141.551(14)
Se1 Tl1 Se1 14_556 14_456 76.760(17)
Se1 Tl1 Se1 5_455 14_456 73.86(2)
Se2 Tl1 Se1 5_455 5 141.551(14)
Se2 Tl1 Se1 5 5 89.713(15)
Se1 Tl1 Se1 14_556 5 73.86(2)
Se1 Tl1 Se1 5_455 5 76.760(17)
Se1 Tl1 Se1 14_456 5 119.54(3)
Se2 Tl1 Se1 5_455 9_565 70.645(11)
Se2 Tl1 Se1 5 9_565 70.645(11)
Se1 Tl1 Se1 14_556 9_565 139.351(12)
Se1 Tl1 Se1 5_455 9_565 70.924(17)
Se1 Tl1 Se1 14_456 9_565 139.351(11)
Se1 Tl1 Se1 5 9_565 70.924(17)
Cu1 Tl1 Se1 5 9_565 110.855(11)
Cu1 Tl1 Se1 5_455 9_565 110.855(11)
Se2 Tl1 Se1 5_455 2_565 70.645(11)
Se2 Tl1 Se1 5 2_565 70.645(11)
Se1 Tl1 Se1 14_556 2_565 70.924(17)
Se1 Tl1 Se1 5_455 2_565 139.351(11)
Se1 Tl1 Se1 14_456 2_565 70.924(17)
Se1 Tl1 Se1 5 2_565 139.351(11)
Cu1 Tl1 Se1 5 2_565 110.855(11)
Cu1 Tl1 Se1 5_455 2_565 110.855(11)
Se1 Tl1 Se1 9_565 2_565 129.21(3)
Cu1 Se1 Th1 . 5 79.67(3)
Cu1 Se1 Th1 . 5_455 79.67(3)
Th1 Se1 Th1 5 5_455 91.64(2)
Cu1 Se1 Tl1 . 5_545 78.26(3)
Th1 Se1 Tl1 5 5_545 91.607(8)
Th1 Se1 Tl1 5_455 5_545 156.72(3)
Cu1 Se1 Tl1 . 5_445 78.26(3)
Th1 Se1 Tl1 5 5_445 156.72(3)
Th1 Se1 Tl1 5_455 5_445 91.607(8)
Tl1 Se1 Tl1 5_545 5_445 76.761(17)
Cu1 Se1 Tl1 . 9_565 170.40(4)
Th1 Se1 Tl1 5 9_565 93.702(18)
Th1 Se1 Tl1 5_455 9_565 93.702(18)
Tl1 Se1 Tl1 5_545 9_565 109.076(17)
Tl1 Se1 Tl1 5_445 9_565 109.076(17)
Cu1 Se1 Tl1 . 9_465 131.422(8)
Th1 Se1 Tl1 5 9_465 125.11(2)
Th1 Se1 Tl1 5_455 9_465 60.762(10)
Tl1 Se1 Tl1 5_545 9_465 132.816(19)
Tl1 Se1 Tl1 5_445 9_465 76.051(8)
Tl1 Se1 Tl1 9_565 9_465 47.856(6)
Cu1 Se1 Tl1 . 9_665 131.422(9)
Th1 Se1 Tl1 5 9_665 60.763(10)
Th1 Se1 Tl1 5_455 9_665 125.11(2)
Tl1 Se1 Tl1 5_545 9_665 76.051(8)
Tl1 Se1 Tl1 5_445 9_665 132.816(19)
Tl1 Se1 Tl1 9_565 9_665 47.856(6)
Tl1 Se1 Tl1 9_465 9_665 95.712(12)
Cu1 Se2 Cu1 5_445 5_545 109.50(7)
Cu1 Se2 Th1 5_445 . 78.662(19)
Cu1 Se2 Th1 5_545 . 78.662(19)
Cu1 Se2 Th1 5_445 2 78.662(19)
Cu1 Se2 Th1 5_545 2 78.662(19)
Th1 Se2 Th1 . 2 140.17(4)
Cu1 Se2 Tl1 5_445 5_545 164.65(4)
Cu1 Se2 Tl1 5_545 5_545 85.85(3)
Th1 Se2 Tl1 . 5_545 105.262(13)
Th1 Se2 Tl1 2 5_545 105.262(13)
Cu1 Se2 Tl1 5_445 5_445 85.85(3)
Cu1 Se2 Tl1 5_545 5_445 164.65(4)
Th1 Se2 Tl1 . 5_445 105.262(13)
Th1 Se2 Tl1 2 5_445 105.262(13)
Tl1 Se2 Tl1 5_545 5_445 78.80(3)
Cu1 Se2 Tl1 5_445 1_545 54.75(3)
Cu1 Se2 Tl1 5_545 1_545 54.75(3)
Th1 Se2 Tl1 . 1_545 70.08(2)
Th1 Se2 Tl1 2 1_545 70.08(2)
Tl1 Se2 Tl1 5_545 1_545 140.600(14)
Tl1 Se2 Tl1 5_445 1_545 140.600(14)
Se1 Cu1 Se1 . 10_556 110.01(7)
Se1 Cu1 Se2 . 5 109.328(14)
Se1 Cu1 Se2 10_556 5 109.328(14)
Se1 Cu1 Se2 . 5_455 109.328(14)
Se1 Cu1 Se2 10_556 5_455 109.328(14)
Se2 Cu1 Se2 5 5_455 109.51(7)

loop_
_geom_bond_atom_site_label_1
_geom_bond_atom_site_label_2
_geom_bond_site_symmetry_2
_geom_bond_distance
_geom_bond_publ_flag
Th1 Se2 9 2.8844(4) y
Th1 Se2 . 2.8844(4) y
Th1 Se1 13 2.9057(5) y
Th1 Se1 5_445 2.9057(5) y
Th1 Se1 13_455 2.9057(5) y
Th1 Se1 5_545 2.9057(5) y
Th1 Cu1 13_455 3.4550(2) ?
Th1 Cu1 5_545 3.4550(2) ?
Th1 Cu1 13 3.4550(2) ?
Th1 Cu1 5_445 3.4550(2) ?
Th1 Th1 1_455 4.1678(2) ?
Th1 Th1 1_655 4.1678(2) ?
Tl1 Se2 5_455 3.2831(9) y
Tl1 Se2 5 3.2831(9) y
Tl1 Se1 14_556 3.3564(6) y
Tl1 Se1 5_455 3.3564(6) y
Tl1 Se1 14_456 3.3564(6) y
Tl1 Se1 5 3.3564(6) y
Tl1 Cu1 5 3.7368(13) ?
Tl1 Cu1 5_455 3.7368(13) ?
Tl1 Se1 9_565 3.7717(8) ?
Tl1 Se1 2_565 3.7717(8) ?
Tl1 Cu1 . 4.0095(16) ?
Tl1 Tl1 1_655 4.1678(2) ?
Se1 Th1 5 2.9057(5) ?
Se1 Th1 5_455 2.9057(5) ?
Se1 Tl1 5_545 3.3564(6) ?
Se1 Tl1 5_445 3.3564(6) ?
Se1 Tl1 9_565 3.7717(8) ?
Se1 Tl1 9_465 5.6211(6) ?
Se1 Tl1 9_665 5.6211(6) ?
Se2 Cu1 5_445 2.5517(11) ?
Se2 Cu1 5_545 2.5517(11) ?
Se2 Th1 2 2.8844(4) ?
Se2 Tl1 5_545 3.2831(9) ?
Se2 Tl1 5_445 3.2831(9) ?
Se2 Tl1 1_545 4.5744(12) ?
Cu1 Se1 . 2.4617(11) y
Cu1 Se1 10_556 2.4617(11) y
Cu1 Se2 5 2.5517(11) y
Cu1 Se2 5_455 2.5517(11) y
Cu1 Th1 6 3.4550(2) ?
Cu1 Th1 5_455 3.4550(2) ?
Cu1 Th1 6_455 3.4550(2) ?
Cu1 Th1 5 3.4550(2) ?
Cu1 Tl1 5_445 3.7368(13) ?
Cu1 Tl1 5_545 3.7368(13) ?
